data_2212715
loop_
_publ_author_name
'Shoukat, Noreen'
'Khawar Rauf, M.'
'Ebihara, Masahiro'
'Badshah, Amin'

_publ_section_title
;
 1-[3-(Trifluoromethyl)phenyl]-3-pivaloylthiourea
;
_journal_coeditor_code TK2138
_journal_issue 3
_journal_name_full 'Acta Crystallographica Section E'
_journal_page_first o1478
_journal_page_last o1479
_journal_paper_doi 10.1107/S1600536807008513
_journal_volume 63
_journal_year 2007
_chemical_formula_iupac 'C13 H15 F3 N2 O S'
_chemical_formula_moiety 'C13 H15 F3 N2 O S'
_chemical_formula_sum 'C13 H15 F3 N2 O S'
_chemical_formula_weight 304.33
_chemical_name_systematic
;
1-[3-(Trifluoromethyl)phenyl]-3-pivaloylthiourea
;
_space_group_IT_number 15
_symmetry_cell_setting monoclinic
_symmetry_space_group_name_Hall '-C 2yc'
_symmetry_space_group_name_H-M 'C 1 2/c 1'
_atom_sites_solution_hydrogens geom
_atom_sites_solution_primary direct
_atom_sites_solution_secondary difmap
_audit_creation_method SHELXL-97
_cell_angle_alpha 90
_cell_angle_beta 124.685(9)
_cell_angle_gamma 90
_cell_formula_units_Z 8
_cell_length_a 30.27(3)
_cell_length_b 6.171(4)
_cell_length_c 18.776(15)
_cell_measurement_reflns_used 4158
_cell_measurement_temperature 123(2)
_cell_measurement_theta_max 27.5
_cell_measurement_theta_min 3.3
_cell_volume 2884(4)
_computing_cell_refinement CrystalClear
_computing_data_collection 'CrystalClear (Molecular Structure Corporation & Rigaku, 2001)'
_computing_data_reduction 'TEXSAN (Rigaku/MSC, 2004)'
_computing_molecular_graphics 'ORTEPII (Johnson, 1976)'
_computing_publication_material 'SHELXL97 and TEXSAN'
_computing_structure_refinement 'SHELXL97 (Sheldrick, 1997)'
_computing_structure_solution 'SIR97 (Altomare <i>et al.</i>,  1999)'
_diffrn_ambient_temperature 123(2)
_diffrn_detector_area_resol_mean 14.6
_diffrn_measured_fraction_theta_full 0.978
_diffrn_measured_fraction_theta_max 0.978
_diffrn_measurement_device_type 'Rigaku/MSC Mercury CCD'
_diffrn_measurement_method \w
_diffrn_radiation_monochromator graphite
_diffrn_radiation_type MoK\a
_diffrn_radiation_wavelength 0.71070
_diffrn_reflns_av_R_equivalents 0.047
_diffrn_reflns_av_sigmaI/netI 0.044
_diffrn_reflns_limit_h_max 38
_diffrn_reflns_limit_h_min -37
_diffrn_reflns_limit_k_max 8
_diffrn_reflns_limit_k_min -6
_diffrn_reflns_limit_l_max 24
_diffrn_reflns_limit_l_min -18
_diffrn_reflns_number 10932
_diffrn_reflns_theta_full 27.5
_diffrn_reflns_theta_max 27.5
_diffrn_reflns_theta_min 3.4
_diffrn_standards_decay_% '< 1'
_diffrn_standards_interval_count 0
_diffrn_standards_number 0
_exptl_absorpt_coefficient_mu 0.254
_exptl_absorpt_correction_type none
_exptl_crystal_colour Colorless
_exptl_crystal_density_diffrn 1.402
_exptl_crystal_density_method 'not measured'
_exptl_crystal_description Block
_exptl_crystal_F_000 1264
_exptl_crystal_size_max 0.50
_exptl_crystal_size_mid 0.40
_exptl_crystal_size_min 0.20
_refine_diff_density_max 0.70
_refine_diff_density_min -0.70
_refine_ls_extinction_method none
_refine_ls_goodness_of_fit_ref 1.15
_refine_ls_hydrogen_treatment mixed
_refine_ls_matrix_type full
_refine_ls_number_parameters 205
_refine_ls_number_reflns 3215
_refine_ls_number_restraints 1
_refine_ls_restrained_S_all 1.15
_refine_ls_R_factor_all 0.074
_refine_ls_R_factor_gt 0.070
_refine_ls_shift/su_max 0.000
_refine_ls_shift/su_mean 0.000
_refine_ls_structure_factor_coef Fsqd
_refine_ls_weighting_details 'calc w=1/[\s^2^(Fo^2^)+(0.0416P)^2^+10.9533P] where P=(Fo^2^+2Fc^2^)/3'
_refine_ls_weighting_scheme calc
_refine_ls_wR_factor_gt 0.148
_refine_ls_wR_factor_ref 0.151
_reflns_number_gt 3037
_reflns_number_total 3215
_reflns_threshold_expression I>2\s(I)
_cod_data_source_file tk2138.cif
_cod_data_source_block I
_cod_original_sg_symbol_H-M 'C 2/c'
_cod_database_code 2212715
_cod_database_fobs_code 2212715

loop_
_symmetry_equiv_pos_as_xyz
'x, y, z'
'-x, y, -z+1/2'
'x+1/2, y+1/2, z'
'-x+1/2, y+1/2, -z+1/2'
'-x, -y, -z'
'x, -y, z-1/2'
'-x+1/2, -y+1/2, -z'
'x+1/2, -y+1/2, z-1/2'

loop_
_atom_site_type_symbol
_atom_site_label
_atom_site_fract_x
_atom_site_fract_y
_atom_site_fract_z
_atom_site_U_iso_or_equiv
_atom_site_adp_type
_atom_site_calc_flag
_atom_site_refinement_flags
_atom_site_occupancy
_atom_site_disorder_assembly
_atom_site_disorder_group
C C1 0.30523(10) 0.5446(4) 0.13581(15) 0.0188(5) Uani d . 1 . .
O O1 0.28951(7) 0.4236(3) 0.07436(12) 0.0254(4) Uani d . 1 . .
N N1 0.27625(8) 0.5732(4) 0.17184(14) 0.0189(4) Uani d . 1 . .
H H1 0.2881(13) 0.658(6) 0.212(2) 0.028(8) Uiso d . 1 . .
C C2 0.22808(9) 0.4770(4) 0.14748(15) 0.0171(5) Uani d . 1 . .
S S1 0.20143(2) 0.53946(10) 0.20260(4) 0.01918(18) Uani d . 1 . .
N N2 0.20577(8) 0.3414(4) 0.08048(13) 0.0194(4) Uani d . 1 . .
H H2 0.2236(14) 0.316(6) 0.057(2) 0.040(10) Uiso d . 1 . .
C C3 0.35665(10) 0.6781(4) 0.17782(16) 0.0209(5) Uani d . 1 . .
C C4 0.34082(12) 0.9156(5) 0.15087(19) 0.0306(6) Uani d . 1 . .
H H4A 0.3200 0.9271 0.0876 0.046 Uiso calc R 1 . .
H H4B 0.3733 1.0044 0.1768 0.046 Uiso calc R 1 . .
H H4C 0.3191 0.9669 0.1710 0.046 Uiso calc R 1 . .
C C5 0.38953(11) 0.5948(5) 0.14468(19) 0.0312(7) Uani d . 1 . .
H H5A 0.3977 0.4409 0.1591 0.047 Uiso calc R 1 . .
H H5B 0.4231 0.6770 0.1721 0.047 Uiso calc R 1 . .
H H5C 0.3688 0.6134 0.0817 0.047 Uiso calc R 1 . .
C C6 0.39029(10) 0.6558(5) 0.27704(16) 0.0254(6) Uani d . 1 . .
H H6A 0.3711 0.7235 0.2993 0.038 Uiso calc R 1 . .
H H6B 0.4250 0.7277 0.3023 0.038 Uiso calc R 1 . .
H H6C 0.3961 0.5019 0.2928 0.038 Uiso calc R 1 . .
C C7 0.15526(10) 0.2389(4) 0.04797(15) 0.0191(5) Uani d . 1 . .
C C8 0.10826(10) 0.3460(4) -0.01382(16) 0.0211(5) Uani d . 1 . .
H H8 0.1096 0.4859 -0.0336 0.025 Uiso calc R 1 . .
C C9 0.05921(10) 0.2455(4) -0.04633(16) 0.0226(5) Uani d . 1 A .
C C10 0.05695(10) 0.0401(4) -0.01793(17) 0.0229(5) Uani d . 1 . .
H H10 0.0233 -0.0281 -0.0409 0.028 Uiso calc R 1 . .
C C11 0.10435(10) -0.0649(4) 0.04429(16) 0.0224(5) Uani d . 1 . .
H H11 0.1031 -0.2050 0.0641 0.027 Uiso calc R 1 . .
C C12 0.15359(10) 0.0354(4) 0.07756(15) 0.0206(5) Uani d . 1 . .
H H12 0.1860 -0.0354 0.1205 0.025 Uiso calc R 1 . .
C C13 0.00825(11) 0.3565(5) -0.1128(2) 0.0342(7) Uani d . 1 . .
F F1 0.01510(17) 0.5623(9) -0.1290(6) 0.0168(16) Uiso d P 0.391(16) A 1
F F2 -0.0168(3) 0.2282(14) -0.1928(4) 0.0317(18) Uiso d P 0.391(16) A 1
F F3 -0.0269(2) 0.3523(14) -0.0874(5) 0.0252(17) Uiso d P 0.391(16) A 1
F F4 0.0145(3) 0.5753(13) -0.1028(8) 0.042(2) Uiso d P 0.295(13) A 2
F F5 -0.0121(3) 0.304(2) -0.1920(5) 0.041(2) Uiso d P 0.295(13) A 2
F F6 -0.0334(4) 0.3186(16) -0.1128(8) 0.042(2) Uiso d P 0.295(13) A 2
F F7 0.0150(3) 0.5293(13) -0.1520(7) 0.035(2) Uiso d P 0.313(12) A 3
F F8 -0.0261(3) 0.2561(14) -0.1788(5) 0.037(2) Uiso d P 0.313(12) A 3
F F9 -0.0202(4) 0.433(2) -0.0813(6) 0.057(3) Uiso d P 0.313(12) A 3

loop_
_atom_site_aniso_label
_atom_site_aniso_U_11
_atom_site_aniso_U_22
_atom_site_aniso_U_33
_atom_site_aniso_U_12
_atom_site_aniso_U_13
_atom_site_aniso_U_23
C1 0.0197(11) 0.0229(12) 0.0162(11) -0.0001(10) 0.0115(9) 0.0012(9)
O1 0.0252(9) 0.0329(10) 0.0229(9) -0.0077(8) 0.0165(8) -0.0094(8)
N1 0.0181(10) 0.0240(11) 0.0173(10) -0.0041(8) 0.0117(8) -0.0040(9)
C2 0.0161(11) 0.0185(11) 0.0153(10) 0.0027(9) 0.0081(9) 0.0046(9)
S1 0.0204(3) 0.0226(3) 0.0195(3) -0.0011(2) 0.0144(3) -0.0002(2)
N2 0.0188(10) 0.0241(11) 0.0178(10) -0.0020(8) 0.0119(9) -0.0016(8)
C3 0.0210(12) 0.0286(13) 0.0186(11) -0.0055(10) 0.0145(10) -0.0048(10)
C4 0.0394(16) 0.0296(15) 0.0309(14) -0.0054(12) 0.0248(13) 0.0016(12)
C5 0.0274(14) 0.0460(18) 0.0325(14) -0.0109(13) 0.0245(12) -0.0131(13)
C6 0.0194(12) 0.0372(15) 0.0196(12) -0.0031(11) 0.0111(10) -0.0056(11)
C7 0.0196(12) 0.0250(13) 0.0164(11) -0.0042(10) 0.0124(10) -0.0042(9)
C8 0.0213(12) 0.0241(13) 0.0212(12) -0.0026(10) 0.0140(10) -0.0014(10)
C9 0.0194(12) 0.0278(13) 0.0219(12) -0.0011(10) 0.0124(10) -0.0012(10)
C10 0.0236(12) 0.0280(14) 0.0226(12) -0.0075(10) 0.0164(11) -0.0056(10)
C11 0.0287(13) 0.0233(13) 0.0221(12) -0.0062(10) 0.0185(11) -0.0029(10)
C12 0.0213(12) 0.0261(13) 0.0157(11) -0.0009(10) 0.0113(10) 0.0002(9)
C13 0.0185(13) 0.0398(17) 0.0399(16) -0.0031(12) 0.0139(12) 0.0022(13)

loop_
_atom_type_symbol
_atom_type_description
_atom_type_scat_dispersion_real
_atom_type_scat_dispersion_imag
_atom_type_scat_source
C C 0.0033 0.0016 'International Tables Vol C Tables 4.2.6.8 and 6.1.1.4'
H H 0.0000 0.0000 'International Tables Vol C Tables 4.2.6.8 and 6.1.1.4'
N N 0.0061 0.0033 'International Tables Vol C Tables 4.2.6.8 and 6.1.1.4'
O O 0.0106 0.0060 'International Tables Vol C Tables 4.2.6.8 and 6.1.1.4'
F F 0.0171 0.0103 'International Tables Vol C Tables 4.2.6.8 and 6.1.1.4'
S S 0.1246 0.1234 'International Tables Vol C Tables 4.2.6.8 and 6.1.1.4'

loop_
_geom_angle_atom_site_label_1
_geom_angle_atom_site_label_2
_geom_angle_atom_site_label_3
_geom_angle
O1 C1 N1 121.5(2)
O1 C1 C3 123.6(2)
N1 C1 C3 114.9(2)
C2 N1 C1 128.3(2)
C2 N1 H1 114(2)
C1 N1 H1 118(2)
N2 C2 N1 116.9(2)
N2 C2 S1 124.29(19)
N1 C2 S1 118.78(19)
C2 N2 C7 121.7(2)
C2 N2 H2 117(2)
C7 N2 H2 121(2)
C1 C3 C5 108.5(2)
C1 C3 C4 108.0(2)
C5 C3 C4 109.8(2)
C1 C3 C6 110.8(2)
C5 C3 C6 109.0(2)
C4 C3 C6 110.6(2)
C3 C4 H4A 109.5
C3 C4 H4B 109.5
H4A C4 H4B 109.5
C3 C4 H4C 109.5
H4A C4 H4C 109.5
H4B C4 H4C 109.5
C3 C5 H5A 109.5
C3 C5 H5B 109.5
H5A C5 H5B 109.5
C3 C5 H5C 109.5
H5A C5 H5C 109.5
H5B C5 H5C 109.5
C3 C6 H6A 109.5
C3 C6 H6B 109.5
H6A C6 H6B 109.5
C3 C6 H6C 109.5
H6A C6 H6C 109.5
H6B C6 H6C 109.5
C12 C7 C8 120.8(2)
C12 C7 N2 120.2(2)
C8 C7 N2 118.9(2)
C7 C8 C9 119.0(2)
C7 C8 H8 120.5
C9 C8 H8 120.5
C8 C9 C10 120.7(2)
C8 C9 C13 120.1(3)
C10 C9 C13 119.1(2)
C11 C10 C9 119.6(2)
C11 C10 H10 120.2
C9 C10 H10 120.2
C10 C11 C12 120.0(2)
C10 C11 H11 120.0
C12 C11 H11 120.0
C7 C12 C11 119.8(2)
C7 C12 H12 120.1
C11 C12 H12 120.1
F8 C13 F6 69.1(8)
F6 C13 F5 97.5(6)
F6 C13 F4 103.9(6)
F5 C13 F4 110.3(6)
F8 C13 F9 103.1(6)
F8 C13 F7 98.5(5)
F9 C13 F7 106.6(6)
F1 C13 F3 109.9(5)
F4 C13 F3 92.6(6)
F1 C13 F2 109.4(5)
F3 C13 F2 106.8(5)
F8 C13 C9 119.2(5)
F6 C13 C9 117.8(5)
F5 C13 C9 116.0(5)
F1 C13 C9 113.8(3)
F4 C13 C9 110.2(4)
F9 C13 C9 113.6(4)
F7 C13 C9 114.0(4)
F3 C13 C9 109.5(4)
F2 C13 C9 107.2(4)

loop_
_geom_bond_atom_site_label_1
_geom_bond_atom_site_label_2
_geom_bond_distance
_geom_bond_publ_flag
C1 O1 1.221(3) y
C1 N1 1.391(3) y
C1 C3 1.525(4) n
C2 S1 1.679(3) y
C2 N1 1.389(3) y
C2 N2 1.331(3) y
C7 N2 1.432(3) y
N1 H1 0.82(3) ?
N2 H2 0.88(4) ?
C3 C5 1.532(3) ?
C3 C4 1.535(4) ?
C3 C6 1.539(4) ?
C4 H4A 0.9800 ?
C4 H4B 0.9800 ?
C4 H4C 0.9800 ?
C5 H5A 0.9800 ?
C5 H5B 0.9800 ?
C5 H5C 0.9800 ?
C6 H6A 0.9800 ?
C6 H6B 0.9800 ?
C6 H6C 0.9800 ?
C7 C12 1.385(4) ?
C7 C8 1.389(4) ?
C8 C9 1.389(4) ?
C8 H8 0.9500 ?
C9 C10 1.392(4) ?
C9 C13 1.488(4) ?
C10 C11 1.391(4) ?
C10 H10 0.9500 ?
C11 C12 1.391(4) ?
C11 H11 0.9500 ?
C12 H12 0.9500 ?
C13 F8 1.239(8) ?
C13 F6 1.281(9) ?
C13 F5 1.287(9) ?
C13 F1 1.349(6) ?
C13 F4 1.361(9) ?
C13 F9 1.375(9) ?
C13 F7 1.376(8) ?
C13 F3 1.392(7) ?
C13 F2 1.471(8) ?

loop_
_geom_hbond_atom_site_label_D
_geom_hbond_atom_site_label_H
_geom_hbond_atom_site_label_A
_geom_hbond_site_symmetry_A
_geom_hbond_distance_DH
_geom_hbond_distance_HA
_geom_hbond_distance_DA
_geom_hbond_angle_DHA
N1 H1 S1 4 0.82(3) 2.76(4) 3.533(3) 158(3)
N2 H2 O1 . 0.88(4) 1.95(4) 2.651(3) 136(3)

loop_
_geom_torsion_atom_site_label_1
_geom_torsion_atom_site_label_2
_geom_torsion_atom_site_label_3
_geom_torsion_atom_site_label_4
_geom_torsion
_geom_torsion_publ_flag
O1 C1 N1 C2 0.4(4) y
C3 C1 N1 C2 179.3(2) ?
C1 N1 C2 N2 -0.9(4) y
C1 N1 C2 S1 179.8(2) ?
N1 C2 N2 C7 -177.8(2) ?
S1 C2 N2 C7 1.4(3) ?
O1 C1 C3 C5 -12.9(4) ?
N1 C1 C3 C5 168.2(2) ?
O1 C1 C3 C4 106.1(3) ?
N1 C1 C3 C4 -72.7(3) ?
O1 C1 C3 C6 -132.5(3) ?
N1 C1 C3 C6 48.6(3) ?
C2 N2 C7 C12 -93.2(3) ?
C2 N2 C7 C8 87.2(3) ?
C12 C7 C8 C9 -0.5(4) ?
N2 C7 C8 C9 179.1(2) ?
C7 C8 C9 C10 -0.3(4) ?
C7 C8 C9 C13 -179.8(2) ?
C8 C9 C10 C11 0.6(4) ?
C13 C9 C10 C11 -179.9(3) ?
C9 C10 C11 C12 -0.1(4) ?
C8 C7 C12 C11 0.9(4) ?
N2 C7 C12 C11 -178.7(2) ?
C10 C11 C12 C7 -0.6(4) ?
C8 C9 C13 F8 131.1(6) ?
C10 C9 C13 F8 -48.5(7) ?
C8 C9 C13 F6 -148.5(7) ?
C10 C9 C13 F6 31.9(8) ?
C8 C9 C13 F5 96.6(7) ?
C10 C9 C13 F5 -83.0(7) ?
C8 C9 C13 F1 -6.6(7) ?
C10 C9 C13 F1 173.9(6) ?
C8 C9 C13 F4 -29.6(7) ?
C10 C9 C13 F4 150.8(7) ?
C8 C9 C13 F9 -107.0(7) ?
C10 C9 C13 F9 73.4(7) ?
C8 C9 C13 F7 15.4(7) ?
C10 C9 C13 F7 -164.1(6) ?
C8 C9 C13 F3 -130.0(5) ?
C10 C9 C13 F3 50.4(6) ?
C8 C9 C13 F2 114.5(4) ?
C10 C9 C13 F2 -65.1(5) ?
